data_4002164
loop_
_publ_author_name
'Syrigos, Jonathan C.'
'Clark, Daniel J.'
'Saouma, Felix O.'
'Clarke, Samantha M.'
'Fang, Lei'
'Jang, Joon I.'
'Kanatzidis, Mercouri G.'

_publ_section_title
;
 Semiconducting Properties and Phase-Matching Nonlinear Optical Response
 of the One-Dimensional Selenophosphates ANb2PSe10(A = K, Rb, and Cs)
;
_journal_issue 1
_journal_name_full 'Chemistry of Materials'
_journal_page_first 255
_journal_paper_doi 10.1021/cm5038217
_journal_volume 27
_journal_year 2015
_chemical_formula_sum 'Cs Nb2 P Se10'
_chemical_formula_weight 1139.30
_chemical_name_systematic
; 
 ? 
;
_space_group_IT_number 7
_symmetry_cell_setting monoclinic
_symmetry_space_group_name_Hall 'P -2yc'
_symmetry_space_group_name_H-M 'P 1 c 1'
_atom_sites_solution_primary direct
_atom_sites_solution_secondary difmap
_audit_creation_method SHELXL-97
_cell_angle_alpha 90.00
_cell_angle_beta 98.557(4)
_cell_angle_gamma 90.00
_cell_formula_units_Z 4
_cell_length_a 14.6257(7)
_cell_length_b 7.8097(4)
_cell_length_c 13.5533(6)
_cell_measurement_temperature 293(2)
_cell_volume 1530.86(13)
_computing_cell_refinement 'STOE X-AREA'
_computing_data_collection 'STOE X-AREA'
_computing_data_reduction 'STOE X-RED'
_computing_structure_refinement 'SHELXL-97 (Sheldrick, 2008)'
_computing_structure_solution 'SHELXS-97 (Sheldrick, 2008)'
_diffrn_ambient_temperature 293(2)
_diffrn_measured_fraction_theta_full 0.967
_diffrn_measured_fraction_theta_max 0.967
_diffrn_measurement_device_type 'STOE IPDS 2T'
_diffrn_measurement_method 'rotation method'
_diffrn_radiation_monochromator 'plane graphite'
_diffrn_radiation_source 'fine-focus sealed tube'
_diffrn_radiation_type MoK\a
_diffrn_radiation_wavelength 0.71073
_diffrn_reflns_av_R_equivalents 0.0550
_diffrn_reflns_av_sigmaI/netI 0.0636
_diffrn_reflns_limit_h_max 24
_diffrn_reflns_limit_h_min -24
_diffrn_reflns_limit_k_max 12
_diffrn_reflns_limit_k_min -13
_diffrn_reflns_limit_l_max 22
_diffrn_reflns_limit_l_min -22
_diffrn_reflns_number 24816
_diffrn_reflns_theta_full 36.43
_diffrn_reflns_theta_max 36.43
_diffrn_reflns_theta_min 2.96
_exptl_absorpt_coefficient_mu 27.684
_exptl_absorpt_correction_T_max 0.4938
_exptl_absorpt_correction_T_min 0.0882
_exptl_absorpt_correction_type integration
_exptl_absorpt_process_details X-RED32
_exptl_crystal_colour black
_exptl_crystal_density_diffrn 4.943
_exptl_crystal_density_method 'not measured'
_exptl_crystal_description needle
_exptl_crystal_F_000 1968
_exptl_crystal_size_max 0.3
_exptl_crystal_size_mid 0.04
_exptl_crystal_size_min 0.03
_refine_diff_density_max 1.858
_refine_diff_density_min -1.937
_refine_diff_density_rms 0.386
_refine_ls_abs_structure_details 'Flack H D (1983), Acta Cryst. A39, 876-881'
_refine_ls_abs_structure_Flack 0.023(8)
_refine_ls_extinction_coef 0.00392(13)
_refine_ls_extinction_expression Fc^*^=kFc[1+0.001xFc^2^\l^3^/sin(2\q)]^-1/4^
_refine_ls_extinction_method SHELXL
_refine_ls_goodness_of_fit_ref 1.085
_refine_ls_matrix_type full
_refine_ls_number_parameters 254
_refine_ls_number_reflns 13113
_refine_ls_number_restraints 2
_refine_ls_restrained_S_all 1.085
_refine_ls_R_factor_all 0.0820
_refine_ls_R_factor_gt 0.0577
_refine_ls_shift/su_max 0.002
_refine_ls_shift/su_mean 0.000
_refine_ls_structure_factor_coef Fsqd
_refine_ls_weighting_details 'calc w=1/[\s^2^(Fo^2^)+(0.0559P)^2^+1.2737P] where P=(Fo^2^+2Fc^2^)/3'
_refine_ls_weighting_scheme calc
_refine_ls_wR_factor_gt 0.1108
_refine_ls_wR_factor_ref 0.1214
_reflns_number_gt 10109
_reflns_number_total 13113
_reflns_threshold_expression >2sigma(I)
_cod_data_source_file cm5038217_si_002.cif
_cod_data_source_block CsNb2PSe10
_cod_depositor_comments
;
The following automatic conversions were performed:

'_symmetry_cell_setting' value 'Monoclinic' changed to 'monoclinic'
according to
/usr/data/users/saulius/automatic-downloads/current/ACS/lib/dictionaries/cif_core.dic
dictionary named 'cif_core.dic' version 2.4.2 from 2011-04-26.

Automatic conversion script
Id: cif_fix_values 3008 2015-01-20 13:52:24Z robertas 
;
_cod_original_sg_symbol_H-M Pc
_cod_database_code 4002164

loop_
_symmetry_equiv_pos_as_xyz
'x, y, z'
'x, -y, z+1/2'

loop_
_atom_site_label
_atom_site_type_symbol
_atom_site_fract_x
_atom_site_fract_y
_atom_site_fract_z
_atom_site_U_iso_or_equiv
_atom_site_adp_type
_atom_site_occupancy
_atom_site_symmetry_multiplicity
_atom_site_calc_flag
Nb2 Nb 0.13430(6) 0.06746(11) 0.44105(6) 0.00972(17) Uani 1 1 d
Nb4 Nb 0.63138(7) 0.05993(12) 0.68140(6) 0.01112(18) Uani 1 1 d
Nb3 Nb 0.62697(7) 0.06395(12) 0.38741(6) 0.01102(18) Uani 1 1 d
Nb1 Nb 0.13072(6) 0.05641(12) 0.14705(6) 0.00975(17) Uani 1 1 d
Se19 Se 0.75107(9) 0.15684(16) 0.27176(8) 0.0184(2) Uani 1 1 d
Cs1 Cs 0.40687(8) 0.50623(12) 0.05006(8) 0.03051(19) Uani 1 1 d
Cs2 Cs 0.90901(9) 0.52894(14) 0.29409(9) 0.0376(2) Uani 1 1 d
Se9 Se 0.25455(8) 0.14605(16) 0.03096(8) 0.0167(2) Uani 1 1 d
Se6 Se 0.00997(9) 0.16193(18) 0.54918(8) 0.0202(2) Uani 1 1 d
Se11 Se 0.60357(10) 0.40632(15) 0.40470(8) 0.0193(2) Uani 1 1 d
Se1 Se 0.10709(10) 0.40150(15) 0.15834(8) 0.0189(2) Uani 1 1 d
Se13 Se 0.50223(8) 0.06117(15) 0.51366(7) 0.0160(2) Uani 1 1 d
Se3 Se 0.00535(8) 0.06148(16) 0.27279(7) 0.0158(2) Uani 1 1 d
Se16 Se 0.50258(10) 0.14317(18) 0.78676(9) 0.0208(2) Uani 1 1 d
Se14 Se 0.60538(9) 0.16783(13) 0.02984(7) 0.0154(2) Uani 1 1 d
Se4 Se 0.10916(9) 0.16664(14) 0.79321(7) 0.0147(2) Uani 1 1 d
Se17 Se 0.50050(9) 0.13751(18) 0.23778(8) 0.0200(2) Uani 1 1 d
Se7 Se 0.00000(9) 0.11973(19) 0.00000(8) 0.0210(3) Uani 1 1 d
Se15 Se 0.63831(9) 0.58554(15) 0.17961(8) 0.0183(2) Uani 1 1 d
Se5 Se 0.13811(9) 0.41877(15) 0.43234(8) 0.0175(2) Uani 1 1 d
Se2 Se 0.25961(7) 0.14231(13) 0.31132(7) 0.01253(19) Uani 1 1 d
Se12 Se 0.75603(8) 0.14113(14) 0.55230(7) 0.0139(2) Uani 1 1 d
Se18 Se 0.76144(9) 0.11667(16) 0.83708(9) 0.0176(2) Uani 1 1 d
Se8 Se 0.26526(8) 0.12659(15) 0.59819(8) 0.0156(2) Uani 1 1 d
Se20 Se 0.80612(11) 0.39320(17) 0.04221(10) 0.0279(3) Uani 1 1 d
Se10 Se 0.30784(11) 0.60594(17) 0.29567(10) 0.0264(3) Uani 1 1 d
P2 P 0.7048(2) 0.5894(3) 0.04337(19) 0.0159(5) Uani 1 1 d
P1 P 0.2059(2) 0.4101(3) 0.29752(18) 0.0137(5) Uani 1 1 d

loop_
_atom_site_aniso_label
_atom_site_aniso_U_11
_atom_site_aniso_U_22
_atom_site_aniso_U_33
_atom_site_aniso_U_23
_atom_site_aniso_U_13
_atom_site_aniso_U_12
Nb2 0.0109(4) 0.0120(4) 0.0067(3) 0.0020(2) 0.0030(3) 0.0003(3)
Nb4 0.0129(5) 0.0126(4) 0.0083(3) 0.0016(3) 0.0030(3) 0.0007(3)
Nb3 0.0126(4) 0.0118(4) 0.0087(3) -0.0011(3) 0.0018(3) -0.0001(3)
Nb1 0.0111(4) 0.0132(4) 0.0055(3) -0.0012(2) 0.0032(3) 0.0006(3)
Se19 0.0179(6) 0.0202(5) 0.0175(5) -0.0021(4) 0.0039(4) -0.0065(4)
Cs1 0.0245(5) 0.0270(4) 0.0395(4) -0.0030(3) 0.0028(3) -0.0036(3)
Cs2 0.0261(5) 0.0361(5) 0.0497(5) -0.0167(4) 0.0022(4) -0.0014(4)
Se9 0.0172(5) 0.0195(5) 0.0138(4) -0.0017(3) 0.0041(4) -0.0058(4)
Se6 0.0170(6) 0.0299(6) 0.0153(4) 0.0066(4) 0.0081(4) 0.0077(4)
Se11 0.0298(7) 0.0144(5) 0.0127(4) 0.0010(3) 0.0001(4) 0.0033(4)
Se1 0.0304(7) 0.0155(5) 0.0103(4) 0.0015(3) 0.0015(4) 0.0053(4)
Se13 0.0151(5) 0.0216(5) 0.0113(4) 0.0008(3) 0.0023(4) 0.0033(4)
Se3 0.0148(5) 0.0251(5) 0.0086(4) 0.0005(3) 0.0049(4) 0.0034(4)
Se16 0.0193(6) 0.0293(6) 0.0151(4) 0.0059(4) 0.0067(4) 0.0101(5)
Se14 0.0217(6) 0.0113(4) 0.0135(4) 0.0007(3) 0.0036(4) 0.0017(4)
Se4 0.0201(5) 0.0123(4) 0.0116(4) -0.0005(3) 0.0023(4) 0.0017(4)
Se17 0.0160(5) 0.0300(6) 0.0132(4) -0.0030(4) 0.0001(4) 0.0062(5)
Se7 0.0201(6) 0.0331(6) 0.0095(4) -0.0036(4) 0.0009(4) 0.0114(5)
Se15 0.0270(7) 0.0160(5) 0.0130(4) -0.0001(3) 0.0061(4) -0.0048(4)
Se5 0.0269(6) 0.0154(5) 0.0119(4) 0.0013(3) 0.0083(4) 0.0049(4)
Se2 0.0126(5) 0.0146(4) 0.0109(4) 0.0006(3) 0.0036(4) 0.0004(3)
Se12 0.0148(5) 0.0144(4) 0.0128(4) -0.0011(3) 0.0029(4) 0.0003(4)
Se18 0.0162(6) 0.0185(5) 0.0179(5) 0.0011(4) 0.0021(4) -0.0038(4)
Se8 0.0143(5) 0.0187(5) 0.0139(4) 0.0014(3) 0.0026(4) -0.0041(4)
Se20 0.0339(8) 0.0202(6) 0.0301(6) -0.0005(4) 0.0064(5) 0.0116(5)
Se10 0.0312(7) 0.0220(6) 0.0262(5) 0.0044(4) 0.0048(5) -0.0115(5)
P2 0.0239(14) 0.0115(11) 0.0125(9) -0.0004(8) 0.0035(9) 0.0017(10)
P1 0.0198(13) 0.0111(10) 0.0108(9) -0.0005(7) 0.0046(9) -0.0021(9)

loop_
_atom_type_symbol
_atom_type_description
_atom_type_scat_dispersion_real
_atom_type_scat_dispersion_imag
_atom_type_scat_source
P P 0.1023 0.0942 'International Tables Vol C Tables 4.2.6.8 and 6.1.1.4'
Se Se -0.0929 2.2259 'International Tables Vol C Tables 4.2.6.8 and 6.1.1.4'
Nb Nb -2.0727 0.6215 'International Tables Vol C Tables 4.2.6.8 and 6.1.1.4'
Cs Cs -0.3680 2.1192 'International Tables Vol C Tables 4.2.6.8 and 6.1.1.4'

loop_
_geom_angle_atom_site_label_1
_geom_angle_atom_site_label_2
_geom_angle_atom_site_label_3
_geom_angle
_geom_angle_site_symmetry_1
_geom_angle_site_symmetry_3
Se9 Nb2 Se6 113.52(4) 2 .
Se9 Nb2 Se7 89.14(5) 2 2
Se6 Nb2 Se7 51.65(5) . 2
Se9 Nb2 Se8 51.94(4) 2 .
Se6 Nb2 Se8 88.87(4) . .
Se7 Nb2 Se8 109.10(4) 2 .
Se9 Nb2 Se4 85.48(4) 2 2_554
Se6 Nb2 Se4 125.47(5) . 2_554
Se7 Nb2 Se4 79.97(4) 2 2_554
Se8 Nb2 Se4 135.11(5) . 2_554
Se9 Nb2 Se3 135.76(5) 2 .
Se6 Nb2 Se3 91.23(5) . .
Se7 Nb2 Se3 78.05(4) 2 .
Se8 Nb2 Se3 170.66(5) . .
Se4 Nb2 Se3 50.81(4) 2_554 .
Se9 Nb2 Se5 130.23(5) 2 .
Se6 Nb2 Se5 76.22(5) . .
Se7 Nb2 Se5 125.55(5) 2 .
Se8 Nb2 Se5 81.12(4) . .
Se4 Nb2 Se5 130.28(4) 2_554 .
Se3 Nb2 Se5 89.84(4) . .
Se9 Nb2 Se2 88.14(4) 2 .
Se6 Nb2 Se2 151.13(5) . .
Se7 Nb2 Se2 152.68(5) 2 .
Se8 Nb2 Se2 90.34(4) . .
Se4 Nb2 Se2 72.72(4) 2_554 .
Se3 Nb2 Se2 85.07(4) . .
Se5 Nb2 Se2 75.15(4) . .
Se9 Nb2 Nb1 56.83(3) 2 2
Se6 Nb2 Nb1 56.69(4) . 2
Se7 Nb2 Nb1 54.63(3) 2 2
Se8 Nb2 Nb1 54.48(3) . 2
Se4 Nb2 Nb1 117.34(4) 2_554 2
Se3 Nb2 Nb1 132.34(4) . 2
Se5 Nb2 Nb1 111.71(4) . 2
Se2 Nb2 Nb1 140.29(5) . 2
Se19 Nb4 Se16 113.19(5) 2 .
Se19 Nb4 Se17 87.15(5) 2 2
Se16 Nb4 Se17 51.52(5) . 2
Se19 Nb4 Se18 51.99(4) 2 .
Se16 Nb4 Se18 90.79(5) . .
Se17 Nb4 Se18 109.23(4) 2 .
Se19 Nb4 Se14 86.46(5) 2 2
Se16 Nb4 Se14 123.28(6) . 2
Se17 Nb4 Se14 79.08(4) 2 2
Se18 Nb4 Se14 135.75(5) . 2
Se19 Nb4 Se13 136.59(5) 2 .
Se16 Nb4 Se13 89.34(5) . .
Se17 Nb4 Se13 78.63(4) 2 .
Se18 Nb4 Se13 169.85(5) . .
Se14 Nb4 Se13 50.77(4) 2 .
Se19 Nb4 Se15 129.07(6) 2 2_565
Se16 Nb4 Se15 77.65(5) . 2_565
Se17 Nb4 Se15 127.68(5) 2 2_565
Se18 Nb4 Se15 79.49(4) . 2_565
Se14 Nb4 Se15 130.74(4) 2 2_565
Se13 Nb4 Se15 90.62(4) . 2_565
Se19 Nb4 Se12 89.22(5) 2 .
Se16 Nb4 Se12 151.82(5) . .
Se17 Nb4 Se12 151.74(5) 2 .
Se18 Nb4 Se12 90.15(4) . .
Se14 Nb4 Se12 72.72(4) 2 .
Se13 Nb4 Se12 84.98(4) . .
Se15 Nb4 Se12 74.84(4) 2_565 .
Se19 Nb4 Nb3 56.82(4) 2 2
Se16 Nb4 Nb3 56.45(4) . 2
Se17 Nb4 Nb3 54.71(4) 2 2
Se18 Nb4 Nb3 54.58(4) . 2
Se14 Nb4 Nb3 118.75(4) 2 2
Se13 Nb4 Nb3 132.52(5) . 2
Se15 Nb4 Nb3 109.89(4) 2_565 2
Se12 Nb4 Nb3 140.80(5) . 2
Se18 Nb3 Se17 113.26(5) 2_554 .
Se18 Nb3 Se16 91.26(5) 2_554 2_554
Se17 Nb3 Se16 51.66(5) . 2_554
Se18 Nb3 Se19 52.02(4) 2_554 .
Se17 Nb3 Se19 87.07(5) . .
Se16 Nb3 Se19 109.74(5) 2_554 .
Se18 Nb3 Se13 141.12(5) 2_554 .
Se17 Nb3 Se13 91.54(5) . .
Se16 Nb3 Se13 81.00(4) 2_554 .
Se19 Nb3 Se13 164.56(5) . .
Se18 Nb3 Se14 89.85(5) 2_554 2
Se17 Nb3 Se14 124.14(6) . 2
Se16 Nb3 Se14 79.32(5) 2_554 2
Se19 Nb3 Se14 139.86(6) . 2
Se13 Nb3 Se14 51.31(4) . 2
Se18 Nb3 Se11 132.07(6) 2_554 .
Se17 Nb3 Se11 76.40(5) . .
Se16 Nb3 Se11 124.04(6) 2_554 .
Se19 Nb3 Se11 83.59(5) . .
Se13 Nb3 Se11 81.15(4) . .
Se14 Nb3 Se11 124.76(4) 2 .
Se18 Nb3 Se12 83.00(5) 2_554 .
Se17 Nb3 Se12 154.53(5) . .
Se16 Nb3 Se12 151.66(5) 2_554 .
Se19 Nb3 Se12 88.47(5) . .
Se13 Nb3 Se12 86.19(4) . .
Se14 Nb3 Se12 72.96(4) 2 .
Se11 Nb3 Se12 78.18(4) . .
Se18 Nb3 Nb4 56.71(4) 2_554 2_554
Se17 Nb3 Nb4 56.61(4) . 2_554
Se16 Nb3 Nb4 55.01(4) 2_554 2_554
Se19 Nb3 Nb4 54.81(4) . 2_554
Se13 Nb3 Nb4 135.29(5) . 2_554
Se14 Nb3 Nb4 118.42(4) 2 2_554
Se11 Nb3 Nb4 115.09(4) . 2_554
Se12 Nb3 Nb4 136.34(5) . 2_554
Se7 Nb1 Se8 114.12(4) . 2_554
Se7 Nb1 Se6 51.78(5) . 2_554
Se8 Nb1 Se6 89.55(5) 2_554 2_554
Se7 Nb1 Se9 89.10(5) . .
Se8 Nb1 Se9 52.14(4) 2_554 .
Se6 Nb1 Se9 109.45(4) 2_554 .
Se7 Nb1 Se3 89.42(5) . .
Se8 Nb1 Se3 141.78(5) 2_554 .
Se6 Nb1 Se3 81.99(4) 2_554 .
Se9 Nb1 Se3 163.83(5) . .
Se7 Nb1 Se4 122.33(6) . 2_554
Se8 Nb1 Se4 90.44(5) 2_554 2_554
Se6 Nb1 Se4 79.08(4) 2_554 2_554
Se9 Nb1 Se4 140.29(5) . 2_554
Se3 Nb1 Se4 51.39(4) . 2_554
Se7 Nb1 Se1 76.68(5) . .
Se8 Nb1 Se1 131.77(5) 2_554 .
Se6 Nb1 Se1 125.54(6) 2_554 .
Se9 Nb1 Se1 82.89(5) . .
Se3 Nb1 Se1 81.10(4) . .
Se4 Nb1 Se1 124.69(4) 2_554 .
Se7 Nb1 Se2 154.70(5) . .
Se8 Nb1 Se2 83.55(4) 2_554 .
Se6 Nb1 Se2 151.04(5) 2_554 .
Se9 Nb1 Se2 88.28(4) . .
Se3 Nb1 Se2 86.20(4) . .
Se4 Nb1 Se2 72.91(4) 2_554 .
Se1 Nb1 Se2 78.03(4) . .
Se7 Nb1 Nb2 56.84(4) . 2_554
Se8 Nb1 Nb2 57.29(3) 2_554 2_554
Se6 Nb1 Nb2 54.89(3) 2_554 2_554
Se9 Nb1 Nb2 54.56(3) . 2_554
Se3 Nb1 Nb2 135.48(5) . 2_554
Se4 Nb1 Nb2 120.18(4) 2_554 2_554
Se1 Nb1 Nb2 113.34(4) . 2_554
Se2 Nb1 Nb2 136.83(4) . 2_554
Se18 Se19 Nb4 65.19(5) 2_554 2_554
Se18 Se19 Nb3 62.29(5) 2_554 .
Nb4 Se19 Nb3 68.37(4) 2_554 .
Se18 Se19 Cs2 133.74(6) 2_554 .
Nb4 Se19 Cs2 156.49(5) 2_554 .
Nb3 Se19 Cs2 129.56(5) . .
Se9 Cs1 Se15 134.13(4) . .
Se9 Cs1 Se10 65.56(3) . 2_564
Se15 Cs1 Se10 135.26(4) . 2_564
Se9 Cs1 Se8 105.48(4) . 2_564
Se15 Cs1 Se8 107.01(4) . 2_564
Se10 Cs1 Se8 101.64(4) 2_564 2_564
Se9 Cs1 Se13 161.50(4) . 2_564
Se15 Cs1 Se13 64.36(3) . 2_564
Se10 Cs1 Se13 101.37(4) 2_564 2_564
Se8 Cs1 Se13 62.86(3) 2_564 2_564
Se9 Cs1 Se11 128.21(4) . 2_564
Se15 Cs1 Se11 59.61(3) . 2_564
Se10 Cs1 Se11 77.09(4) 2_564 2_564
Se8 Cs1 Se11 116.53(4) 2_564 2_564
Se13 Cs1 Se11 55.75(3) 2_564 2_564
Se9 Cs1 Se10 84.97(3) . .
Se15 Cs1 Se10 89.49(4) . .
Se10 Cs1 Se10 135.22(6) 2_564 .
Se8 Cs1 Se10 53.02(3) 2_564 .
Se13 Cs1 Se10 97.25(3) 2_564 .
Se11 Cs1 Se10 144.69(4) 2_564 .
Se9 Cs1 Se17 68.01(3) . .
Se15 Cs1 Se17 66.64(3) . .
Se10 Cs1 Se17 119.03(4) 2_564 .
Se8 Cs1 Se17 127.50(4) 2_564 .
Se13 Cs1 Se17 130.34(4) 2_564 .
Se11 Cs1 Se17 104.44(4) 2_564 .
Se10 Cs1 Se17 74.52(3) . .
Se9 Cs1 Se14 85.72(3) . .
Se15 Cs1 Se14 60.47(3) . .
Se10 Cs1 Se14 88.08(3) 2_564 .
Se8 Cs1 Se14 167.43(4) 2_564 .
Se13 Cs1 Se14 107.68(4) 2_564 .
Se11 Cs1 Se14 57.52(3) 2_564 .
Se10 Cs1 Se14 124.10(4) . .
Se17 Cs1 Se14 51.06(3) . .
Se9 Cs1 Se5 61.85(3) . 2_564
Se15 Cs1 Se5 160.93(3) . 2_564
Se10 Cs1 Se5 55.75(3) 2_564 2_564
Se8 Cs1 Se5 54.21(3) 2_564 2_564
Se13 Cs1 Se5 100.21(3) 2_564 2_564
Se11 Cs1 Se5 122.43(4) 2_564 2_564
Se10 Cs1 Se5 81.13(3) . 2_564
Se17 Cs1 Se5 125.52(4) . 2_564
Se14 Cs1 Se5 138.18(3) . 2_564
Se9 Cs1 P1 73.24(5) . 2_564
Se15 Cs1 P1 148.63(5) . 2_564
Se10 Cs1 P1 30.47(4) 2_564 2_564
Se8 Cs1 P1 71.22(4) 2_564 2_564
Se13 Cs1 P1 88.93(4) 2_564 2_564
Se11 Cs1 P1 92.37(5) 2_564 2_564
Se10 Cs1 P1 111.05(5) . 2_564
Se17 Cs1 P1 140.23(5) . 2_564
Se14 Cs1 P1 118.43(4) . 2_564
Se5 Cs1 P1 30.84(4) 2_564 2_564
Se9 Cs1 Se16 133.39(4) . 2_564
Se15 Cs1 Se16 49.61(3) . 2_564
Se10 Cs1 Se16 154.25(4) 2_564 2_564
Se8 Cs1 Se16 59.74(3) 2_564 2_564
Se13 Cs1 Se16 55.39(3) 2_564 2_564
Se11 Cs1 Se16 94.90(3) 2_564 2_564
Se10 Cs1 Se16 49.90(3) . 2_564
Se17 Cs1 Se16 86.58(3) . 2_564
Se14 Cs1 Se16 108.43(4) . 2_564
Se5 Cs1 Se16 113.01(3) 2_564 2_564
P1 Cs1 Se16 128.19(5) 2_564 2_564
Se18 Cs2 Se20 101.48(4) 2_564 .
Se18 Cs2 Se5 128.06(4) 2_564 1_655
Se20 Cs2 Se5 128.30(4) . 1_655
Se18 Cs2 Se19 103.57(4) 2_564 .
Se20 Cs2 Se19 62.15(3) . .
Se5 Cs2 Se19 111.56(4) 1_655 .
Se18 Cs2 Se4 90.01(4) 2_564 2_664
Se20 Cs2 Se4 112.92(4) . 2_664
Se5 Cs2 Se4 60.13(3) 1_655 2_664
Se19 Cs2 Se4 166.15(4) . 2_664
Se18 Cs2 Se1 142.99(5) 2_564 1_655
Se20 Cs2 Se1 73.16(3) . 1_655
Se5 Cs2 Se1 58.87(3) 1_655 1_655
Se19 Cs2 Se1 105.51(4) . 1_655
Se4 Cs2 Se1 60.94(3) 2_664 1_655
Se18 Cs2 Se20 55.19(3) 2_564 2_565
Se20 Cs2 Se20 133.09(6) . 2_565
Se5 Cs2 Se20 92.06(4) 1_655 2_565
Se19 Cs2 Se20 82.96(4) . 2_565
Se4 Cs2 Se20 107.53(3) 2_664 2_565
Se1 Cs2 Se20 150.91(5) 1_655 2_565
Se18 Cs2 Se3 162.05(5) 2_564 1_655
Se20 Cs2 Se3 76.48(3) . 1_655
Se5 Cs2 Se3 60.88(3) 1_655 1_655
Se19 Cs2 Se3 59.43(3) . 1_655
Se4 Cs2 Se3 107.32(4) 2_664 1_655
Se1 Cs2 Se3 54.08(3) 1_655 1_655
Se20 Cs2 Se3 113.12(4) 2_565 1_655
Se18 Cs2 Se7 60.40(3) 2_564 2_665
Se20 Cs2 Se7 153.37(5) . 2_665
Se5 Cs2 Se7 67.83(3) 1_655 2_665
Se19 Cs2 Se7 137.37(4) . 2_665
Se4 Cs2 Se7 52.54(3) 2_664 2_665
Se1 Cs2 Se7 108.67(4) 1_655 2_665
Se20 Cs2 Se7 55.01(3) 2_565 2_665
Se3 Cs2 Se7 126.99(4) 1_655 2_665
Se18 Cs2 Se15 53.50(3) 2_564 .
Se20 Cs2 Se15 55.58(3) . .
Se5 Cs2 Se15 168.77(4) 1_655 .
Se19 Cs2 Se15 59.46(3) . .
Se4 Cs2 Se15 130.08(4) 2_664 .
Se1 Cs2 Se15 128.05(4) 1_655 .
Se20 Cs2 Se15 80.46(4) 2_565 .
Se3 Cs2 Se15 114.36(3) 1_655 .
Se7 Cs2 Se15 113.38(4) 2_665 .
Se18 Cs2 P2 71.00(5) 2_564 .
Se20 Cs2 P2 30.48(4) . .
Se5 Cs2 P2 156.80(5) 1_655 .
Se19 Cs2 P2 70.24(5) . .
Se4 Cs2 P2 112.64(5) 2_664 .
Se1 Cs2 P2 98.02(5) 1_655 .
Se20 Cs2 P2 110.97(5) 2_565 .
Se3 Cs2 P2 105.29(4) 1_655 .
Se7 Cs2 P2 127.59(5) 2_665 .
Se15 Cs2 P2 31.00(4) . .
Se8 Se9 Nb2 66.07(5) 2_554 2_554
Se8 Se9 Nb1 62.44(4) 2_554 .
Nb2 Se9 Nb1 68.60(4) 2_554 .
Se8 Se9 Cs1 133.74(6) 2_554 .
Nb2 Se9 Cs1 155.83(5) 2_554 .
Nb1 Se9 Cs1 129.46(5) . .
Se7 Se6 Nb2 65.49(5) 2 .
Se7 Se6 Nb1 62.61(5) 2 2
Nb2 Se6 Nb1 68.42(4) . 2
P2 Se11 Nb3 90.64(8) 2_565 .
P2 Se11 Cs1 91.13(8) 2_565 2_565
Nb3 Se11 Cs1 109.80(5) . 2_565
P1 Se1 Nb1 90.33(8) . .
P1 Se1 Cs2 91.60(8) . 1_455
Nb1 Se1 Cs2 113.56(5) . 1_455
Se14 Se13 Nb3 64.75(4) 2 .
Se14 Se13 Nb4 63.95(4) 2 .
Nb3 Se13 Nb4 94.55(5) . .
Se14 Se13 Cs1 159.45(6) 2 2_565
Nb3 Se13 Cs1 112.45(4) . 2_565
Nb4 Se13 Cs1 96.86(4) . 2_565
Se4 Se3 Nb1 64.49(4) 2_554 .
Se4 Se3 Nb2 63.75(4) 2_554 .
Nb1 Se3 Nb2 94.49(4) . .
Se4 Se3 Cs2 159.01(6) 2_554 1_455
Nb1 Se3 Cs2 110.24(4) . 1_455
Nb2 Se3 Cs2 97.64(4) . 1_455
Se17 Se16 Nb4 65.31(5) 2 .
Se17 Se16 Nb3 62.88(5) 2 2
Nb4 Se16 Nb3 68.54(4) . 2
Se17 Se16 Cs1 113.92(5) 2 2_565
Nb4 Se16 Cs1 86.08(4) . 2_565
Nb3 Se16 Cs1 153.54(5) 2 2_565
Se13 Se14 Nb3 63.94(4) 2_554 2_554
Se13 Se14 Nb4 65.28(4) 2_554 2_554
Nb3 Se14 Nb4 94.82(4) 2_554 2_554
Se13 Se14 Cs1 92.73(5) 2_554 .
Nb3 Se14 Cs1 131.39(5) 2_554 .
Nb4 Se14 Cs1 114.08(4) 2_554 .
Se3 Se4 Nb1 64.11(4) 2 2
Se3 Se4 Nb2 65.44(4) 2 2
Nb1 Se4 Nb2 95.17(4) 2 2
Se3 Se4 Cs2 89.43(5) 2 2_465
Nb1 Se4 Cs2 125.88(5) 2 2_465
Nb2 Se4 Cs2 116.42(4) 2 2_465
Se16 Se17 Nb3 65.46(5) 2_554 .
Se16 Se17 Nb4 63.17(5) 2_554 2_554
Nb3 Se17 Nb4 68.68(4) . 2_554
Se16 Se17 Cs1 150.83(6) 2_554 .
Nb3 Se17 Cs1 143.36(5) . .
Nb4 Se17 Cs1 115.68(4) 2_554 .
Se6 Se7 Nb1 65.61(5) 2_554 .
Se6 Se7 Nb2 62.85(5) 2_554 2_554
Nb1 Se7 Nb2 68.54(4) . 2_554
Se6 Se7 Cs2 149.32(6) 2_554 2_464
Nb1 Se7 Cs2 142.88(6) . 2_464
Nb2 Se7 Cs2 110.54(4) 2_554 2_464
P2 Se15 Nb4 90.86(8) . 2_564
P2 Se15 Cs1 95.34(9) . .
Nb4 Se15 Cs1 98.17(5) 2_564 .
P2 Se15 Cs2 78.18(9) . .
Nb4 Se15 Cs2 98.07(4) 2_564 .
Cs1 Se15 Cs2 162.58(4) . .
P1 Se5 Nb2 91.11(8) . .
P1 Se5 Cs2 94.17(9) . 1_455
Nb2 Se5 Cs2 103.42(5) . 1_455
P1 Se5 Cs1 78.55(9) . 2_565
Nb2 Se5 Cs1 98.74(4) . 2_565
Cs2 Se5 Cs1 156.82(4) 1_455 2_565
P1 Se2 Nb1 88.33(8) . .
P1 Se2 Nb2 89.61(8) . .
Nb1 Se2 Nb2 91.34(4) . .
P2 Se12 Nb3 88.77(9) 2_565 .
P2 Se12 Nb4 90.18(8) 2_565 .
Nb3 Se12 Nb4 91.50(4) . .
Se19 Se18 Nb3 65.69(5) 2 2
Se19 Se18 Nb4 62.82(5) 2 .
Nb3 Se18 Nb4 68.72(4) 2 .
Se19 Se18 Cs2 130.86(6) 2 2_565
Nb3 Se18 Cs2 162.69(6) 2 2_565
Nb4 Se18 Cs2 111.96(4) . 2_565
Se9 Se8 Nb1 65.43(5) 2 2
Se9 Se8 Nb2 61.99(4) 2 .
Nb1 Se8 Nb2 68.24(4) 2 .
Se9 Se8 Cs1 131.27(5) 2 2_565
Nb1 Se8 Cs1 161.65(5) 2 2_565
Nb2 Se8 Cs1 110.49(4) . 2_565
P2 Se20 Cs2 88.56(8) . .
P2 Se20 Cs2 104.47(8) . 2_564
Cs2 Se20 Cs2 126.44(5) . 2_564
P1 Se10 Cs1 89.80(8) . 2_565
P1 Se10 Cs1 102.43(8) . .
Cs1 Se10 Cs1 127.87(5) 2_565 .
Se20 P2 Se15 112.87(12) . .
Se20 P2 Se11 112.49(12) . 2_564
Se15 P2 Se11 112.77(15) . 2_564
Se20 P2 Se12 116.76(15) . 2_564
Se15 P2 Se12 98.81(11) . 2_564
Se11 P2 Se12 102.04(11) 2_564 2_564
Se20 P2 Cs2 60.96(8) . .
Se15 P2 Cs2 70.82(8) . .
Se11 P2 Cs2 173.39(11) 2_564 .
Se12 P2 Cs2 82.52(9) 2_564 .
Se10 P1 Se1 112.45(12) . .
Se10 P1 Se5 112.82(12) . .
Se1 P1 Se5 113.08(14) . .
Se10 P1 Se2 115.73(15) . .
Se1 P1 Se2 102.78(11) . .
Se5 P1 Se2 98.93(10) . .
Se10 P1 Cs1 59.73(8) . 2_565
Se1 P1 Cs1 171.95(11) . 2_565
Se5 P1 Cs1 70.60(8) . 2_565
Se2 P1 Cs1 83.30(8) . 2_565

loop_
_geom_bond_atom_site_label_1
_geom_bond_atom_site_label_2
_geom_bond_distance
_geom_bond_site_symmetry_2
Nb2 Se9 2.5925(15) 2
Nb2 Se6 2.6061(14) .
Nb2 Se7 2.6648(15) 2
Nb2 Se8 2.6840(15) .
Nb2 Se4 2.6969(13) 2_554
Nb2 Se3 2.7349(14) .
Nb2 Se5 2.7471(15) .
Nb2 Se2 2.7841(12) .
Nb2 Nb1 2.9626(11) 2
Nb4 Se19 2.6063(15) 2
Nb4 Se16 2.6098(15) .
Nb4 Se17 2.6572(15) 2
Nb4 Se18 2.6595(16) .
Nb4 Se14 2.7011(13) 2
Nb4 Se13 2.7311(14) .
Nb4 Se15 2.7709(15) 2_565
Nb4 Se12 2.7816(13) .
Nb4 Nb3 2.9647(12) 2
Nb3 Se18 2.5927(15) 2_554
Nb3 Se17 2.5976(15) .
Nb3 Se16 2.6550(16) 2_554
Nb3 Se19 2.6691(14) .
Nb3 Se13 2.6807(14) .
Nb3 Se14 2.6990(13) 2
Nb3 Se11 2.7102(15) .
Nb3 Se12 2.7687(14) .
Nb3 Nb4 2.9647(12) 2_554
Nb1 Se7 2.5957(15) .
Nb1 Se8 2.5963(14) 2_554
Nb1 Se6 2.6624(15) 2_554
Nb1 Se9 2.6635(14) .
Nb1 Se3 2.6829(13) .
Nb1 Se4 2.6914(13) 2_554
Nb1 Se1 2.7244(15) .
Nb1 Se2 2.7770(14) .
Nb1 Nb2 2.9626(11) 2_554
Se19 Se18 2.3085(17) 2_554
Se19 Nb4 2.6063(15) 2_554
Se19 Cs2 3.6965(17) .
Cs1 Se9 3.5735(15) .
Cs1 Se15 3.6271(18) .
Cs1 Se10 3.6424(17) 2_564
Cs1 Se8 3.6524(15) 2_564
Cs1 Se13 3.7159(15) 2_564
Cs1 Se11 3.7830(18) 2_564
Cs1 Se10 3.9013(18) .
Cs1 Se17 3.9501(16) .
Cs1 Se14 3.9655(16) .
Cs1 Se5 4.0587(19) 2_564
Cs1 P1 4.217(3) 2_564
Cs1 Se16 4.2909(16) 2_564
Cs2 Se18 3.6100(16) 2_564
Cs2 Se20 3.6760(18) .
Cs2 Se5 3.6893(18) 1_655
Cs2 Se4 3.7725(16) 2_664
Cs2 Se1 3.7888(17) 1_655
Cs2 Se20 3.9306(17) 2_565
Cs2 Se3 3.9392(16) 1_655
Cs2 Se7 3.9978(17) 2_665
Cs2 Se15 4.0559(19) .
Cs2 P2 4.203(3) .
Se9 Se8 2.3122(17) 2_554
Se9 Nb2 2.5925(15) 2_554
Se6 Se7 2.297(2) 2
Se6 Nb1 2.6624(15) 2
Se11 P2 2.213(3) 2_565
Se11 Cs1 3.7830(18) 2_565
Se1 P1 2.200(3) .
Se1 Cs2 3.7888(17) 1_455
Se13 Se14 2.3290(17) 2
Se13 Cs1 3.7159(15) 2_565
Se3 Se4 2.3304(17) 2_554
Se3 Cs2 3.9392(16) 1_455
Se16 Se17 2.289(2) 2
Se16 Nb3 2.6550(16) 2
Se16 Cs1 4.2909(15) 2_565
Se14 Se13 2.3290(17) 2_554
Se14 Nb3 2.6990(13) 2_554
Se14 Nb4 2.7011(13) 2_554
Se4 Se3 2.3304(17) 2
Se4 Nb1 2.6914(13) 2
Se4 Nb2 2.6969(13) 2
Se4 Cs2 3.7725(16) 2_465
Se17 Se16 2.289(2) 2_554
Se17 Nb4 2.6572(15) 2_554
Se7 Se6 2.297(2) 2_554
Se7 Nb2 2.6648(15) 2_554
Se7 Cs2 3.9978(17) 2_464
Se15 P2 2.212(3) .
Se15 Nb4 2.7709(15) 2_564
Se5 P1 2.206(3) .
Se5 Cs2 3.6893(18) 1_455
Se5 Cs1 4.0587(19) 2_565
Se2 P1 2.232(3) .
Se12 P2 2.231(3) 2_565
Se18 Se19 2.3085(17) 2
Se18 Nb3 2.5927(15) 2
Se18 Cs2 3.6100(16) 2_565
Se8 Se9 2.3122(17) 2
Se8 Nb1 2.5963(14) 2
Se8 Cs1 3.6524(15) 2_565
Se20 P2 2.133(3) .
Se20 Cs2 3.9306(18) 2_564
Se10 P1 2.138(3) .
Se10 Cs1 3.6424(17) 2_565
P2 Se11 2.213(3) 2_564
P2 Se12 2.231(3) 2_564
P1 Cs1 4.217(3) 2_565
